data_7155905
loop_
_publ_author_name
'Li, Wenjun'
'Zhang, Lili'
'Liu, Yang'
'Liu, Kun'
'Liu, Zhantao'
'He, Ningning'

_publ_section_title
;
 Asymmetric synthesis of dihydrocoumarins via organocatalytic
 hetero-Diels-Alder reaction of ortho-quinone methides
;
_journal_name_full 'Org. Biomol. Chem.'
_journal_paper_doi 10.1039/C7OB02325A
_journal_year 2017
_chemical_absolute_configuration ad
_chemical_formula_moiety 'C32 H36 Br N O4'
_chemical_formula_sum 'C32 H36 Br N O4'
_chemical_formula_weight 578.53
_space_group_crystal_system orthorhombic
_space_group_IT_number 19
_space_group_name_Hall 'P 2ac 2ab'
_space_group_name_H-M_alt 'P 21 21 21'
_symmetry_space_group_name_Hall 'P 2ac 2ab'
_symmetry_space_group_name_H-M 'P 21 21 21'
_atom_sites_solution_hydrogens geom
_atom_sites_solution_primary dual
_audit_creation_date 2017-07-06
_audit_creation_method
;
Olex2 1.2
(compiled 2017.03.28 svn.r3405 for OlexSys, GUI svn.r5337)
;
_audit_update_record
;
2017-07-06 deposited with the CCDC.
2017-09-28 downloaded from the CCDC.
;
_cell_angle_alpha 90
_cell_angle_beta 90
_cell_angle_gamma 90
_cell_formula_units_Z 4
_cell_length_a 10.3304(5)
_cell_length_b 11.1679(5)
_cell_length_c 24.5971(12)
_cell_measurement_reflns_used 9141
_cell_measurement_temperature 150
_cell_measurement_theta_max 26.349
_cell_measurement_theta_min 2.463
_cell_volume 2837.7(2)
_computing_cell_refinement 'SAINT v8.37A (Bruker, 2015)'
_computing_data_reduction 'SAINT v8.37A (Bruker, 2015)'
_computing_molecular_graphics 'Olex2 (Dolomanov et al., 2009)'
_computing_publication_material 'Olex2 (Dolomanov et al., 2009)'
_computing_structure_refinement 'ShelXL (Sheldrick, 2015)'
_computing_structure_solution 'ShelXT (Sheldrick, 2015)'
_diffrn_ambient_temperature 150.0
_diffrn_measured_fraction_theta_full 0.999
_diffrn_measured_fraction_theta_max 0.999
_diffrn_measurement_device_type 'Bruker APEX-II CCD'
_diffrn_measurement_method '\f and \w scans'
_diffrn_radiation_type MoK\a
_diffrn_radiation_wavelength 0.71073
_diffrn_reflns_av_R_equivalents 0.0487
_diffrn_reflns_av_unetI/netI 0.0234
_diffrn_reflns_Laue_measured_fraction_full 0.999
_diffrn_reflns_Laue_measured_fraction_max 0.999
_diffrn_reflns_limit_h_max 12
_diffrn_reflns_limit_h_min -12
_diffrn_reflns_limit_k_max 13
_diffrn_reflns_limit_k_min -13
_diffrn_reflns_limit_l_max 30
_diffrn_reflns_limit_l_min -30
_diffrn_reflns_number 57777
_diffrn_reflns_point_group_measured_fraction_full 0.999
_diffrn_reflns_point_group_measured_fraction_max 0.999
_diffrn_reflns_theta_full 25.242
_diffrn_reflns_theta_max 26.432
_diffrn_reflns_theta_min 2.463
_diffrn_standards_number 0
_exptl_absorpt_coefficient_mu 1.486
_exptl_absorpt_correction_T_max 0.4908
_exptl_absorpt_correction_T_min 0.4109
_exptl_absorpt_correction_type multi-scan
_exptl_absorpt_process_details
'SADABS-2014/5 (Bruker,2014/5) was used for absorption correction. wR2(int) was 0.1043 before and 0.0587 after correction. The Ratio of minimum to maximum transmission is 0.8372. The \l/2 correction factor is Not present.'
_exptl_crystal_colour colourless
_exptl_crystal_colour_primary colourless
_exptl_crystal_density_diffrn 1.354
_exptl_crystal_description block
_exptl_crystal_F_000 1208
_exptl_crystal_size_max 0.42
_exptl_crystal_size_mid 0.38
_exptl_crystal_size_min 0.31
_refine_diff_density_max 0.775
_refine_diff_density_min -0.732
_refine_diff_density_rms 0.059
_refine_ls_abs_structure_details
;
 Flack x determined using 2165 quotients [(I+)-(I-)]/[(I+)+(I-)]
 (Parsons, Flack and Wagner, Acta Cryst. B69 (2013) 249-259).
;
_refine_ls_abs_structure_Flack 0.127(2)
_refine_ls_extinction_method none
_refine_ls_goodness_of_fit_ref 1.038
_refine_ls_hydrogen_treatment constr
_refine_ls_matrix_type full
_refine_ls_number_parameters 351
_refine_ls_number_reflns 5823
_refine_ls_number_restraints 8
_refine_ls_restrained_S_all 1.040
_refine_ls_R_factor_all 0.0396
_refine_ls_R_factor_gt 0.0337
_refine_ls_shift/su_max 0.002
_refine_ls_shift/su_mean 0.000
_refine_ls_structure_factor_coef Fsqd
_refine_ls_weighting_details 'w=1/[\s^2^(Fo^2^)+(0.0412P)^2^+2.2168P] where P=(Fo^2^+2Fc^2^)/3'
_refine_ls_weighting_scheme calc
_refine_ls_wR_factor_gt 0.0815
_refine_ls_wR_factor_ref 0.0848
_reflns_Friedel_coverage 0.770
_reflns_Friedel_fraction_full 1.000
_reflns_Friedel_fraction_max 1.000
_reflns_number_gt 5341
_reflns_number_total 5823
_reflns_threshold_expression 'I > 2\s(I)'
_cod_data_source_file c7ob02325a2.cif
_cod_data_source_block cxy0061
_cod_database_code 7155905
_shelx_shelxl_version_number 2016/6
_shelx_space_group_comment
;
The symmetry employed for this shelxl refinement is uniquely defined
by the following loop, which should always be used as a source of
symmetry information in preference to the above space-group names.
They are only intended as comments.
;
_olex2_refinement_description
;
1. Fixed Uiso
 At 1.2 times of:
  All C(H) groups, All C(H,H) groups, All N(H) groups
 At 1.5 times of:
  All C(H,H,H) groups, All O(H) groups
2. Restrained distances
 H1-H30A
 2.1 with sigma of 0.04
 H1-H26C
 2.1 with sigma of 0.04
3. Uiso/Uaniso restraints and constraints
C2 \\sim C3: within 2A with sigma of 0.01 and sigma for terminal atoms of 0.02
4.a Ternary CH refined with riding coordinates:
 C12(H12)
4.b Secondary CH2 refined with riding coordinates:
 C10(H10A,H10B)
4.c Aromatic/amide H refined with riding coordinates:
 N1(H1A), C3(H3), C4(H4), C5(H5), C6(H6), C14(H14), C15(H15), C16(H16),
 C17(H17), C20(H20), C24(H24)
4.d Idealised Me refined as rotating group:
 C11(H11A,H11B,H11C), C26(H26A,H26B,H26C), C27(H27A,H27B,H27C), C28(H28A,H28B,
 H28C), C30(H30A,H30B,H30C), C31(H31A,H31B,H31C), C32(H32A,H32B,H32C)
4.e Idealised tetrahedral OH refined as rotating group:
 O1(H1)
;
_olex2_submission_special_instructions 'No special instructions were received'

loop_
_space_group_symop_operation_xyz
'x, y, z'
'-x+1/2, -y, z+1/2'
'-x, y+1/2, -z+1/2'
'x+1/2, -y+1/2, -z'

loop_
_atom_site_label
_atom_site_type_symbol
_atom_site_fract_x
_atom_site_fract_y
_atom_site_fract_z
_atom_site_U_iso_or_equiv
_atom_site_adp_type
_atom_site_occupancy
_atom_site_site_symmetry_order
_atom_site_calc_flag
_atom_site_refinement_flags_posn
_atom_site_refinement_flags_adp
Br1 Br 0.80337(5) 0.95371(3) 0.58423(2) 0.04388(14) Uani 1 1 d . .
O1 O 0.7052(2) 0.21144(18) 0.38917(9) 0.0195(5) Uani 1 1 d . .
H1 H 0.768088 0.171045 0.377694 0.029 Uiso 1 1 calc DGR .
O2 O 0.8240(2) 0.95483(19) 0.34938(9) 0.0190(5) Uani 1 1 d . .
O3 O 0.7693(2) 0.98787(19) 0.43422(9) 0.0209(5) Uani 1 1 d . .
O4 O 0.9017(2) 0.7673(2) 0.48771(9) 0.0215(5) Uani 1 1 d . .
N1 N 0.6949(3) 0.7572(2) 0.45545(10) 0.0137(5) Uani 1 1 d . .
H1A H 0.614512 0.739806 0.464354 0.016 Uiso 1 1 calc R .
C1 C 0.7857(3) 0.7519(3) 0.49499(12) 0.0158(6) Uani 1 1 d . .
C2 C 0.7311(3) 0.7186(3) 0.54982(13) 0.0183(7) Uani 1 1 d . U
C3 C 0.6798(4) 0.6028(4) 0.55784(14) 0.0281(8) Uani 1 1 d . U
H3 H 0.672791 0.548384 0.528288 0.034 Uiso 1 1 calc R .
C4 C 0.6396(4) 0.5696(4) 0.60952(16) 0.0367(10) Uani 1 1 d . .
H4 H 0.605928 0.491552 0.615486 0.044 Uiso 1 1 calc R .
C5 C 0.6484(4) 0.6494(4) 0.65249(15) 0.0355(10) Uani 1 1 d . .
H5 H 0.622303 0.624760 0.687802 0.043 Uiso 1 1 calc R .
C6 C 0.6943(4) 0.7636(4) 0.64476(14) 0.0310(8) Uani 1 1 d . .
H6 H 0.696479 0.818950 0.674086 0.037 Uiso 1 1 calc R .
C7 C 0.7372(3) 0.7970(3) 0.59365(14) 0.0234(7) Uani 1 1 d . .
C8 C 0.7737(3) 0.9174(3) 0.39773(13) 0.0146(6) Uani 1 1 d . .
C9 C 0.7209(3) 0.7896(3) 0.39918(11) 0.0127(6) Uani 1 1 d . .
C10 C 0.5898(3) 0.7901(3) 0.36844(12) 0.0148(6) Uani 1 1 d . .
H10A H 0.607218 0.788866 0.328862 0.018 Uiso 1 1 calc R .
H10B H 0.542084 0.715945 0.377613 0.018 Uiso 1 1 calc R .
C11 C 0.5039(3) 0.8976(3) 0.38135(15) 0.0222(7) Uani 1 1 d . .
H11A H 0.421908 0.890218 0.361614 0.033 Uiso 1 1 calc GR .
H11B H 0.547936 0.971376 0.370198 0.033 Uiso 1 1 calc GR .
H11C H 0.486803 0.900279 0.420515 0.033 Uiso 1 1 calc GR .
C12 C 0.8227(3) 0.7053(3) 0.37217(12) 0.0136(6) Uani 1 1 d . .
H12 H 0.904685 0.716020 0.393208 0.016 Uiso 1 1 calc R .
C13 C 0.8497(3) 0.7523(3) 0.31554(12) 0.0150(6) Uani 1 1 d . .
C14 C 0.8865(4) 0.6803(3) 0.27156(14) 0.0236(7) Uani 1 1 d . .
H14 H 0.888849 0.595767 0.275748 0.028 Uiso 1 1 calc R .
C15 C 0.9196(4) 0.7310(4) 0.22185(15) 0.0319(9) Uani 1 1 d . .
H15 H 0.945757 0.680860 0.192656 0.038 Uiso 1 1 calc R .
C16 C 0.9148(4) 0.8539(4) 0.21444(15) 0.0310(9) Uani 1 1 d . .
H16 H 0.936598 0.887972 0.180261 0.037 Uiso 1 1 calc R .
C17 C 0.8778(4) 0.9268(3) 0.25745(14) 0.0244(8) Uani 1 1 d . .
H17 H 0.872991 1.011183 0.252962 0.029 Uiso 1 1 calc R .
C18 C 0.8480(3) 0.8750(3) 0.30678(13) 0.0163(6) Uani 1 1 d . .
C19 C 0.7886(3) 0.5739(2) 0.37623(12) 0.0140(6) Uani 1 1 d . .
C20 C 0.8540(3) 0.5038(3) 0.41388(13) 0.0141(6) Uani 1 1 d . .
H20 H 0.918319 0.540659 0.435851 0.017 Uiso 1 1 calc R .
C21 C 0.8299(3) 0.3824(3) 0.42097(12) 0.0129(6) Uani 1 1 d . .
C22 C 0.7355(3) 0.3303(3) 0.38722(13) 0.0139(6) Uani 1 1 d . .
C23 C 0.6652(3) 0.3981(3) 0.34857(12) 0.0134(6) Uani 1 1 d . .
C24 C 0.6948(3) 0.5192(2) 0.34411(12) 0.0147(6) Uani 1 1 d . .
H24 H 0.649324 0.566325 0.318225 0.018 Uiso 1 1 calc R .
C25 C 0.5640(3) 0.3389(3) 0.31075(13) 0.0174(7) Uani 1 1 d . .
C26 C 0.6328(4) 0.2490(3) 0.27352(15) 0.0286(8) Uani 1 1 d . .
H26A H 0.701492 0.289969 0.253286 0.043 Uiso 1 1 calc GR .
H26B H 0.570207 0.214825 0.247913 0.043 Uiso 1 1 calc GR .
H26C H 0.670615 0.184836 0.295551 0.043 Uiso 1 1 calc DGR .
C27 C 0.4569(3) 0.2758(3) 0.34302(15) 0.0244(7) Uani 1 1 d . .
H27A H 0.494602 0.210795 0.364578 0.037 Uiso 1 1 calc GR .
H27B H 0.392659 0.242851 0.317800 0.037 Uiso 1 1 calc GR .
H27C H 0.414851 0.333497 0.367321 0.037 Uiso 1 1 calc GR .
C28 C 0.4977(4) 0.4331(3) 0.27449(15) 0.0278(8) Uani 1 1 d . .
H28A H 0.457697 0.494627 0.297403 0.042 Uiso 1 1 calc GR .
H28B H 0.431008 0.394348 0.252298 0.042 Uiso 1 1 calc GR .
H28C H 0.562271 0.470367 0.250683 0.042 Uiso 1 1 calc GR .
C29 C 0.9075(3) 0.3102(3) 0.46342(13) 0.0140(6) Uani 1 1 d . .
C30 C 0.9950(3) 0.2181(3) 0.43447(14) 0.0210(7) Uani 1 1 d . .
H30A H 0.942224 0.168017 0.410384 0.032 Uiso 1 1 calc DGR .
H30B H 1.037654 0.167424 0.461635 0.032 Uiso 1 1 calc GR .
H30C H 1.060662 0.260204 0.413002 0.032 Uiso 1 1 calc GR .
C31 C 0.8182(3) 0.2481(3) 0.50444(13) 0.0206(7) Uani 1 1 d . .
H31A H 0.766597 0.308423 0.523625 0.031 Uiso 1 1 calc GR .
H31B H 0.870531 0.203319 0.530723 0.031 Uiso 1 1 calc GR .
H31C H 0.760425 0.192927 0.485200 0.031 Uiso 1 1 calc GR .
C32 C 0.9949(3) 0.3923(3) 0.49745(14) 0.0205(7) Uani 1 1 d . .
H32A H 1.059542 0.429870 0.473820 0.031 Uiso 1 1 calc GR .
H32B H 1.038755 0.344872 0.525468 0.031 Uiso 1 1 calc GR .
H32C H 0.942164 0.454410 0.514792 0.031 Uiso 1 1 calc GR .

loop_
_atom_site_aniso_label
_atom_site_aniso_U_11
_atom_site_aniso_U_22
_atom_site_aniso_U_33
_atom_site_aniso_U_23
_atom_site_aniso_U_13
_atom_site_aniso_U_12
Br1 0.0787(3) 0.01929(18) 0.0337(2) -0.00519(16) -0.0176(2) 0.0012(2)
O1 0.0228(12) 0.0087(10) 0.0270(12) 0.0005(9) -0.0041(10) 0.0006(10)
O2 0.0256(12) 0.0101(9) 0.0211(11) 0.0020(9) 0.0034(9) -0.0038(10)
O3 0.0305(13) 0.0105(11) 0.0218(12) -0.0029(9) -0.0041(10) 0.0006(9)
O4 0.0186(12) 0.0275(13) 0.0186(12) 0.0020(10) -0.0028(9) -0.0047(10)
N1 0.0156(12) 0.0141(12) 0.0116(11) -0.0002(9) -0.0005(10) -0.0025(11)
C1 0.0222(17) 0.0119(14) 0.0134(14) -0.0001(11) -0.0026(13) -0.0019(13)
C2 0.0168(16) 0.0238(17) 0.0143(14) 0.0027(13) -0.0038(12) 0.0023(13)
C3 0.0231(18) 0.045(2) 0.0162(16) 0.0093(15) -0.0020(14) -0.0022(17)
C4 0.029(2) 0.053(3) 0.029(2) 0.0132(19) -0.0046(16) -0.0222(19)
C5 0.0194(18) 0.069(3) 0.0183(18) 0.0093(19) 0.0016(14) -0.0025(19)
C6 0.0267(18) 0.050(2) 0.0163(16) -0.0041(15) -0.0034(15) 0.0134(19)
C7 0.0244(18) 0.0257(18) 0.0201(17) -0.0009(14) -0.0050(13) 0.0065(14)
C8 0.0159(16) 0.0106(14) 0.0174(15) 0.0026(11) -0.0041(12) 0.0002(11)
C9 0.0175(16) 0.0083(13) 0.0122(14) 0.0001(10) -0.0022(11) -0.0020(12)
C10 0.0158(15) 0.0155(15) 0.0130(14) -0.0002(12) -0.0025(12) -0.0016(12)
C11 0.0178(16) 0.0221(18) 0.0268(18) -0.0027(14) -0.0007(14) 0.0056(14)
C12 0.0172(15) 0.0090(13) 0.0145(14) 0.0004(11) -0.0013(12) 0.0006(12)
C13 0.0150(15) 0.0152(15) 0.0147(15) 0.0017(12) 0.0007(11) -0.0002(12)
C14 0.0294(19) 0.0201(17) 0.0213(17) -0.0011(14) 0.0044(14) 0.0010(14)
C15 0.042(2) 0.035(2) 0.0183(17) -0.0032(16) 0.0092(16) 0.0006(18)
C16 0.039(2) 0.036(2) 0.0177(17) 0.0099(16) 0.0064(16) -0.0025(18)
C17 0.0290(19) 0.0203(18) 0.0238(18) 0.0099(14) 0.0004(14) -0.0035(14)
C18 0.0149(16) 0.0176(15) 0.0163(15) 0.0012(12) -0.0015(12) -0.0016(12)
C19 0.0194(16) 0.0108(14) 0.0117(13) -0.0013(10) 0.0004(12) 0.0004(12)
C20 0.0148(14) 0.0126(13) 0.0149(14) -0.0010(12) -0.0014(12) -0.0016(11)
C21 0.0143(15) 0.0130(13) 0.0114(14) 0.0016(11) -0.0001(12) 0.0040(11)
C22 0.0167(16) 0.0087(14) 0.0163(15) -0.0016(11) 0.0017(12) 0.0007(11)
C23 0.0166(16) 0.0132(14) 0.0104(13) -0.0019(11) -0.0017(11) 0.0008(12)
C24 0.0203(15) 0.0115(14) 0.0125(13) 0.0007(10) -0.0013(13) 0.0042(12)
C25 0.0236(17) 0.0143(15) 0.0143(15) -0.0024(12) -0.0058(13) -0.0032(13)
C26 0.036(2) 0.0270(19) 0.0229(18) -0.0113(15) -0.0030(16) -0.0007(16)
C27 0.0224(17) 0.0238(18) 0.0269(18) 0.0022(14) -0.0038(14) -0.0032(14)
C28 0.038(2) 0.023(2) 0.0223(17) 0.0020(15) -0.0178(16) -0.0020(16)
C29 0.0131(14) 0.0120(14) 0.0167(15) 0.0021(12) -0.0024(12) 0.0003(11)
C30 0.0176(16) 0.0184(17) 0.0271(17) -0.0004(14) 0.0001(13) 0.0075(13)
C31 0.0209(16) 0.0234(16) 0.0176(15) 0.0050(12) -0.0007(13) -0.0028(14)
C32 0.0223(17) 0.0185(17) 0.0208(16) 0.0021(13) -0.0084(13) -0.0003(14)

loop_
_atom_type_symbol
_atom_type_description
_atom_type_scat_dispersion_real
_atom_type_scat_dispersion_imag
_atom_type_scat_source
C C 0.0033 0.0016 'International Tables Vol C Tables 4.2.6.8 and 6.1.1.4'
H H 0.0000 0.0000 'International Tables Vol C Tables 4.2.6.8 and 6.1.1.4'
Br Br -0.2901 2.4595 'International Tables Vol C Tables 4.2.6.8 and 6.1.1.4'
N N 0.0061 0.0033 'International Tables Vol C Tables 4.2.6.8 and 6.1.1.4'
O O 0.0106 0.0060 'International Tables Vol C Tables 4.2.6.8 and 6.1.1.4'

loop_
_geom_angle_atom_site_label_1
_geom_angle_atom_site_label_2
_geom_angle_atom_site_label_3
_geom_angle
C22 O1 H1 109.5
C8 O2 C18 121.7(2)
C1 N1 H1A 117.8
C1 N1 C9 124.5(3)
C9 N1 H1A 117.8
O4 C1 N1 124.6(3)
O4 C1 C2 122.1(3)
N1 C1 C2 113.2(3)
C3 C2 C1 119.4(3)
C7 C2 C1 121.4(3)
C7 C2 C3 119.1(3)
C2 C3 H3 120.5
C4 C3 C2 119.0(4)
C4 C3 H3 120.5
C3 C4 H4 119.7
C5 C4 C3 120.5(4)
C5 C4 H4 119.7
C4 C5 H5 119.5
C6 C5 C4 120.9(3)
C6 C5 H5 119.5
C5 C6 H6 120.5
C5 C6 C7 119.1(3)
C7 C6 H6 120.5
C2 C7 Br1 120.3(3)
C6 C7 Br1 118.4(3)
C6 C7 C2 121.3(3)
O2 C8 C9 116.2(3)
O3 C8 O2 117.9(3)
O3 C8 C9 125.7(3)
N1 C9 C8 108.7(2)
N1 C9 C10 107.6(2)
N1 C9 C12 112.3(2)
C8 C9 C10 107.3(2)
C8 C9 C12 108.3(2)
C10 C9 C12 112.5(2)
C9 C10 H10A 108.7
C9 C10 H10B 108.7
H10A C10 H10B 107.6
C11 C10 C9 114.1(3)
C11 C10 H10A 108.7
C11 C10 H10B 108.7
C10 C11 H11A 109.5
C10 C11 H11B 109.5
C10 C11 H11C 109.5
H11A C11 H11B 109.5
H11A C11 H11C 109.5
H11B C11 H11C 109.5
C9 C12 H12 106.2
C13 C12 C9 107.9(2)
C13 C12 H12 106.2
C19 C12 C9 113.6(3)
C19 C12 H12 106.2
C19 C12 C13 116.1(2)
C14 C13 C12 124.2(3)
C18 C13 C12 118.9(3)
C18 C13 C14 116.8(3)
C13 C14 H14 119.6
C15 C14 C13 120.8(3)
C15 C14 H14 119.6
C14 C15 H15 119.7
C16 C15 C14 120.7(4)
C16 C15 H15 119.7
C15 C16 H16 120.3
C15 C16 C17 119.4(3)
C17 C16 H16 120.3
C16 C17 H17 120.5
C18 C17 C16 119.0(3)
C18 C17 H17 120.5
C13 C18 O2 121.1(3)
C17 C18 O2 115.5(3)
C17 C18 C13 123.3(3)
C20 C19 C12 118.5(3)
C20 C19 C24 118.1(3)
C24 C19 C12 123.4(3)
C19 C20 H20 118.4
C19 C20 C21 123.1(3)
C21 C20 H20 118.4
C20 C21 C22 117.0(3)
C20 C21 C29 120.1(3)
C22 C21 C29 122.9(3)
O1 C22 C21 122.7(3)
O1 C22 C23 115.2(3)
C21 C22 C23 122.1(3)
C22 C23 C25 121.4(3)
C24 C23 C22 117.4(3)
C24 C23 C25 121.1(3)
C19 C24 H24 118.8
C23 C24 C19 122.3(3)
C23 C24 H24 118.8
C26 C25 C23 109.0(3)
C26 C25 C27 110.0(3)
C26 C25 C28 107.9(3)
C27 C25 C23 111.9(3)
C27 C25 C28 107.0(3)
C28 C25 C23 110.9(3)
C25 C26 H26A 109.5
C25 C26 H26B 109.5
C25 C26 H26C 109.5
H26A C26 H26B 109.5
H26A C26 H26C 109.5
H26B C26 H26C 109.5
C25 C27 H27A 109.5
C25 C27 H27B 109.5
C25 C27 H27C 109.5
H27A C27 H27B 109.5
H27A C27 H27C 109.5
H27B C27 H27C 109.5
C25 C28 H28A 109.5
C25 C28 H28B 109.5
C25 C28 H28C 109.5
H28A C28 H28B 109.5
H28A C28 H28C 109.5
H28B C28 H28C 109.5
C21 C29 C30 109.9(3)
C31 C29 C21 111.6(3)
C31 C29 C30 110.7(3)
C31 C29 C32 105.4(3)
C32 C29 C21 111.3(2)
C32 C29 C30 107.8(3)
C29 C30 H30A 109.5
C29 C30 H30B 109.5
C29 C30 H30C 109.5
H30A C30 H30B 109.5
H30A C30 H30C 109.5
H30B C30 H30C 109.5
C29 C31 H31A 109.5
C29 C31 H31B 109.5
C29 C31 H31C 109.5
H31A C31 H31B 109.5
H31A C31 H31C 109.5
H31B C31 H31C 109.5
C29 C32 H32A 109.5
C29 C32 H32B 109.5
C29 C32 H32C 109.5
H32A C32 H32B 109.5
H32A C32 H32C 109.5
H32B C32 H32C 109.5

loop_
_geom_bond_atom_site_label_1
_geom_bond_atom_site_label_2
_geom_bond_distance
Br1 C7 1.893(4)
O1 H1 0.8400
O1 C22 1.365(4)
O2 C8 1.363(4)
O2 C18 1.398(4)
O3 C8 1.194(4)
O4 C1 1.224(4)
N1 H1A 0.8800
N1 C1 1.352(4)
N1 C9 1.456(4)
C1 C2 1.508(4)
C2 C3 1.411(5)
C2 C7 1.391(5)
C3 H3 0.9500
C3 C4 1.388(5)
C4 H4 0.9500
C4 C5 1.385(6)
C5 H5 0.9500
C5 C6 1.375(6)
C6 H6 0.9500
C6 C7 1.384(5)
C8 C9 1.529(4)
C9 C10 1.551(4)
C9 C12 1.559(4)
C10 H10A 0.9900
C10 H10B 0.9900
C10 C11 1.526(5)
C11 H11A 0.9800
C11 H11B 0.9800
C11 H11C 0.9800
C12 H12 1.0000
C12 C13 1.514(4)
C12 C19 1.513(4)
C13 C14 1.400(5)
C13 C18 1.387(5)
C14 H14 0.9500
C14 C15 1.390(5)
C15 H15 0.9500
C15 C16 1.385(6)
C16 H16 0.9500
C16 C17 1.389(6)
C17 H17 0.9500
C17 C18 1.379(5)
C19 C20 1.388(4)
C19 C24 1.391(4)
C20 H20 0.9500
C20 C21 1.390(4)
C21 C22 1.407(4)
C21 C29 1.544(4)
C22 C23 1.416(4)
C23 C24 1.391(4)
C23 C25 1.548(4)
C24 H24 0.9500
C25 C26 1.533(5)
C25 C27 1.534(5)
C25 C28 1.540(5)
C26 H26A 0.9800
C26 H26B 0.9800
C26 H26C 0.9800
C27 H27A 0.9800
C27 H27B 0.9800
C27 H27C 0.9800
C28 H28A 0.9800
C28 H28B 0.9800
C28 H28C 0.9800
C29 C30 1.544(4)
C29 C31 1.533(4)
C29 C32 1.534(4)
C30 H30A 0.9800
C30 H30B 0.9800
C30 H30C 0.9800
C31 H31A 0.9800
C31 H31B 0.9800
C31 H31C 0.9800
C32 H32A 0.9800
C32 H32B 0.9800
C32 H32C 0.9800
